data_7132381
loop_
_publ_author_name
'Wacker, Jakoba'
'Lynch, Jennifer R.'
'Banerjee, Sumanta'
'Macdonald, Peter A.'
'Kennedy, Alan R.'
'Sarkar, Biprajit'
'Mulvey, Robert E.'

_publ_section_title
;
 Isolable rubidium and caesium derivatives of common organic carbonyl
 compounds.
;
_journal_issue 1
_journal_name_full 'Chemical communications (Cambridge, England)'
_journal_page_first 91
_journal_page_last 94
_journal_paper_doi 10.1039/d3cc05527b
_journal_volume 60
_journal_year 2023
_chemical_formula_moiety '0.25(C56 H48 Cs4 N4 O4)'
_chemical_formula_sum 'C14 H12 Cs N O'
_chemical_formula_weight 343.16
_chemical_properties_physical Air-sensitive,Moisture-sensitive,Oxygen-sensitive
_space_group_crystal_system orthorhombic
_space_group_IT_number 29
_space_group_name_Hall 'P 2c -2ac'
_space_group_name_H-M_alt 'P c a 21'
_atom_sites_solution_hydrogens geom
_audit_creation_date 2023-05-03
_audit_creation_method
;
Olex2 1.2
(compiled 2018.05.29 svn.r3508 for OlexSys, GUI svn.r5506)
;
_audit_update_record
;
2023-09-05 deposited with the CCDC.	2023-11-22 downloaded from the CCDC.
;
_cell_angle_alpha 90
_cell_angle_beta 90
_cell_angle_gamma 90
_cell_formula_units_Z 8
_cell_length_a 18.6607(4)
_cell_length_b 6.0929(2)
_cell_length_c 22.6838(7)
_cell_measurement_reflns_used 24994
_cell_measurement_temperature 220(2)
_cell_measurement_theta_max 72.9910
_cell_measurement_theta_min 3.8840
_cell_volume 2579.10(13)
_computing_cell_refinement CrysalisPro
_computing_data_collection CrysalisPro
_computing_data_reduction CrysalisPro
_computing_molecular_graphics 'Olex2 (Dolomanov et al., 2009)'
_computing_publication_material 'Olex2 (Dolomanov et al., 2009)'
_computing_structure_refinement 'ShelXL (Sheldrick, 2015)'
_diffrn_ambient_temperature 220(2)
_diffrn_measured_fraction_theta_full 0.999
_diffrn_measured_fraction_theta_max 0.979
_diffrn_measurement_device_type 'Rigaky Synegy-i'
_diffrn_measurement_method 'omega scans'
_diffrn_radiation_type CuK\a
_diffrn_radiation_wavelength 1.54184
_diffrn_reflns_av_R_equivalents 0.0494
_diffrn_reflns_av_unetI/netI 0.0305
_diffrn_reflns_Laue_measured_fraction_full 0.999
_diffrn_reflns_Laue_measured_fraction_max 0.979
_diffrn_reflns_limit_h_max 23
_diffrn_reflns_limit_h_min -22
_diffrn_reflns_limit_k_max 7
_diffrn_reflns_limit_k_min -7
_diffrn_reflns_limit_l_max 27
_diffrn_reflns_limit_l_min -28
_diffrn_reflns_number 37960
_diffrn_reflns_point_group_measured_fraction_full 0.999
_diffrn_reflns_point_group_measured_fraction_max 0.979
_diffrn_reflns_theta_full 70.000
_diffrn_reflns_theta_max 74.464
_diffrn_reflns_theta_min 3.897
_diffrn_source 'microsource tube'
_exptl_absorpt_coefficient_mu 22.254
_exptl_absorpt_correction_T_max 0.474
_exptl_absorpt_correction_T_min 0.216
_exptl_absorpt_correction_type gaussian
_exptl_absorpt_process_details
;
CrysAlisPro 1.171.42.84a (Rigaku Oxford Diffraction, 2023)
Numerical absorption correction based on gaussian integration over
a multifaceted crystal model
Spherical absorption correction
using equivalent radius and absorption coefficient.
Empirical absorption correction using spherical harmonics,
implemented in SCALE3 ABSPACK scaling algorithm.
;
_exptl_crystal_colour colourless
_exptl_crystal_colour_primary colourless
_exptl_crystal_density_diffrn 1.768
_exptl_crystal_description plate
_exptl_crystal_F_000 1328
_exptl_crystal_size_max 0.1
_exptl_crystal_size_mid 0.09
_exptl_crystal_size_min 0.07
_refine_diff_density_max 0.929
_refine_diff_density_min -0.889
_refine_diff_density_rms 0.097
_refine_ls_abs_structure_details
;
 Refined as an inversion twin.
;
_refine_ls_abs_structure_Flack 0.478(15)
_refine_ls_extinction_method none
_refine_ls_goodness_of_fit_ref 1.194
_refine_ls_hydrogen_treatment constr
_refine_ls_matrix_type full
_refine_ls_number_parameters 308
_refine_ls_number_reflns 5087
_refine_ls_number_restraints 1
_refine_ls_restrained_S_all 1.194
_refine_ls_R_factor_all 0.0469
_refine_ls_R_factor_gt 0.0389
_refine_ls_shift/su_max 0.000
_refine_ls_shift/su_mean 0.000
_refine_ls_structure_factor_coef Fsqd
_refine_ls_weighting_details 'w=1/[\s^2^(Fo^2^)+(0.0377P)^2^+7.6930P] where P=(Fo^2^+2Fc^2^)/3'
_refine_ls_weighting_scheme calc
_refine_ls_wR_factor_gt 0.0970
_refine_ls_wR_factor_ref 0.1147
_reflns_Friedel_coverage 0.947
_reflns_Friedel_fraction_full 0.999
_reflns_Friedel_fraction_max 0.979
_reflns_number_gt 4496
_reflns_number_total 5087
_reflns_threshold_expression 'I > 2\s(I)'
_cod_data_source_file d3cc05527b2.cif
_cod_data_source_block jw-78_1_auto
_cod_depositor_comments 'Adding full bibliography for 7132379--7132383.cif.'
_cod_original_sg_symbol_H-M Pca21
_cod_database_code 7132381
_shelx_shelxl_version_number 2014/7
_shelx_space_group_comment
;
The symmetry employed for this shelxl refinement is uniquely defined
by the following loop, which should always be used as a source of
symmetry information in preference to the above space-group names.
They are only intended as comments.
;
_shelx_estimated_absorpt_t_max 0.305
_shelx_estimated_absorpt_t_min 0.214
_olex2_refinement_description
;
1. Twinned data refinement
 Scales: 0.522(15)
 0.478(15)
2. Fixed Uiso
 At 1.2 times of:
  All C(H) groups, All C(H,H) groups
3.a Secondary CH2 refined with riding coordinates:
 C3(H3A,H3B), C18(H18A,H18B)
3.b Aromatic/amide H refined with riding coordinates:
 C5(H5), C6(H6), C7(H7), C8(H8), C9(H9), C11(H11), C12(H12), C13(H13),
 C14(H14), C15(H15), C20(H20), C21(H21), C22(H22), C23(H23), C24(H24), C26(H26),
  C27(H27), C28(H28), C29(H29), C30(H30)
;
_olex2_submission_special_instructions 'No special instructions were received'

loop_
_space_group_symop_operation_xyz
'x, y, z'
'-x, -y, z+1/2'
'x+1/2, -y, z'
'-x+1/2, y, z+1/2'

loop_
_atom_site_label
_atom_site_type_symbol
_atom_site_fract_x
_atom_site_fract_y
_atom_site_fract_z
_atom_site_U_iso_or_equiv
_atom_site_adp_type
_atom_site_occupancy
_atom_site_site_symmetry_order
_atom_site_calc_flag
_atom_site_refinement_flags_posn
_atom_site_refinement_flags_adp
_atom_site_refinement_flags_occupancy
_atom_site_disorder_assembly
_atom_site_disorder_group
Cs1 Cs 0.41455(4) -0.08507(14) 0.50460(4) 0.0597(2) Uani 1 1 d . . . . .
Cs2 Cs 0.16244(4) 1.08191(13) 0.46220(3) 0.0553(2) Uani 1 1 d . . . . .
O1 O 0.5315(5) 0.1838(13) 0.4584(5) 0.058(2) Uani 1 1 d . . . . .
O2 O 0.3140(8) 0.2947(18) 0.4972(6) 0.095(4) Uani 1 1 d . . . . .
N1 N 0.5407(7) 0.5486(17) 0.4862(6) 0.054(3) Uani 1 1 d . . . . .
N2 N 0.2710(5) 0.6406(16) 0.4688(5) 0.049(2) Uani 1 1 d . . . . .
C1 C 0.5257(6) 0.3926(17) 0.4502(5) 0.041(3) Uani 1 1 d . . . . .
C3 C 0.5671(8) 0.477(3) 0.5441(7) 0.062(3) Uani 1 1 d . . . . .
H3A H 0.6195 0.4869 0.5451 0.074 Uiso 1 1 calc R . . . .
H3B H 0.5537 0.3233 0.5508 0.074 Uiso 1 1 calc R . . . .
C4 C 0.5353(7) 0.620(2) 0.5924(6) 0.059(3) Uani 1 1 d . . . . .
C5 C 0.4692(8) 0.569(3) 0.6160(7) 0.067(4) Uani 1 1 d . . . . .
H5 H 0.4466 0.4368 0.6056 0.081 Uiso 1 1 calc R . . . .
C6 C 0.4358(10) 0.714(4) 0.6556(8) 0.084(5) Uani 1 1 d . . . . .
H6 H 0.3908 0.6778 0.6714 0.101 Uiso 1 1 calc R . . . .
C7 C 0.4681(10) 0.909(4) 0.6715(7) 0.084(5) Uani 1 1 d . . . . .
H7 H 0.4449 1.0082 0.6968 0.101 Uiso 1 1 calc R . . . .
C8 C 0.5364(10) 0.955(3) 0.6490(7) 0.076(4) Uani 1 1 d . . . . .
H8 H 0.5602 1.0841 0.6603 0.091 Uiso 1 1 calc R . . . .
C9 C 0.5689(8) 0.811(3) 0.6105(6) 0.064(4) Uani 1 1 d . . . . .
H9 H 0.6150 0.8433 0.5961 0.077 Uiso 1 1 calc R . . . .
C10 C 0.4965(7) 0.458(2) 0.3907(6) 0.047(3) Uani 1 1 d . . . . .
C11 C 0.4625(7) 0.303(2) 0.3550(6) 0.055(3) Uani 1 1 d . . . . .
H11 H 0.4568 0.1593 0.3693 0.066 Uiso 1 1 calc R . . . .
C12 C 0.4371(8) 0.352(2) 0.3001(7) 0.061(3) Uani 1 1 d . . . . .
H12 H 0.4145 0.2427 0.2776 0.073 Uiso 1 1 calc R . . . .
C13 C 0.4442(8) 0.564(3) 0.2769(7) 0.064(4) Uani 1 1 d . . . . .
H13 H 0.4267 0.5994 0.2393 0.076 Uiso 1 1 calc R . . . .
C14 C 0.4781(7) 0.718(2) 0.3120(7) 0.059(3) Uani 1 1 d . . . . .
H14 H 0.4843 0.8611 0.2973 0.070 Uiso 1 1 calc R . . . .
C15 C 0.5028(6) 0.669(2) 0.3674(6) 0.049(3) Uani 1 1 d . . . . .
H15 H 0.5244 0.7802 0.3901 0.059 Uiso 1 1 calc R . . . .
C16 C 0.2870(6) 0.4873(19) 0.5067(7) 0.048(3) Uani 1 1 d . . . . .
C18 C 0.2893(8) 0.584(2) 0.4077(6) 0.051(3) Uani 1 1 d . . . . .
H18A H 0.2749 0.4326 0.3995 0.061 Uiso 1 1 calc R . . . .
H18B H 0.3412 0.5957 0.4020 0.061 Uiso 1 1 calc R . . . .
C19 C 0.2513(7) 0.738(2) 0.3662(6) 0.051(3) Uani 1 1 d . . . . .
C20 C 0.2840(7) 0.933(2) 0.3470(6) 0.055(3) Uani 1 1 d . . . . .
H20 H 0.3315 0.9630 0.3579 0.066 Uiso 1 1 calc R . . . .
C21 C 0.2473(8) 1.079(2) 0.3124(6) 0.059(3) Uani 1 1 d . . . . .
H21 H 0.2698 1.2086 0.2996 0.071 Uiso 1 1 calc R . . . .
C22 C 0.1770(8) 1.036(3) 0.2963(6) 0.066(4) Uani 1 1 d . . . . .
H22 H 0.1513 1.1388 0.2738 0.079 Uiso 1 1 calc R . . . .
C23 C 0.1449(7) 0.843(3) 0.3130(7) 0.065(4) Uani 1 1 d . . . . .
H23 H 0.0978 0.8121 0.3011 0.078 Uiso 1 1 calc R . . . .
C24 C 0.1819(7) 0.697(2) 0.3473(6) 0.058(3) Uani 1 1 d . . . . .
H24 H 0.1595 0.5656 0.3584 0.069 Uiso 1 1 calc R . . . .
C25 C 0.2693(6) 0.538(2) 0.5708(6) 0.044(3) Uani 1 1 d . . . . .
C26 C 0.2484(7) 0.745(2) 0.5892(6) 0.051(3) Uani 1 1 d . . . . .
H26 H 0.2458 0.8588 0.5615 0.061 Uiso 1 1 calc R . . . .
C27 C 0.2311(7) 0.788(2) 0.6473(6) 0.056(3) Uani 1 1 d . . . . .
H27 H 0.2172 0.9296 0.6587 0.067 Uiso 1 1 calc R . . . .
C28 C 0.2344(8) 0.621(2) 0.6884(6) 0.061(3) Uani 1 1 d . . . . .
H28 H 0.2232 0.6485 0.7282 0.073 Uiso 1 1 calc R . . . .
C29 C 0.2542(11) 0.415(3) 0.6707(7) 0.075(4) Uani 1 1 d . . . . .
H29 H 0.2551 0.2995 0.6982 0.090 Uiso 1 1 calc R . . . .
C30 C 0.2729(9) 0.375(2) 0.6130(7) 0.061(4) Uani 1 1 d . . . . .
H30 H 0.2884 0.2338 0.6020 0.073 Uiso 1 1 calc R . . . .

loop_
_atom_site_aniso_label
_atom_site_aniso_U_11
_atom_site_aniso_U_22
_atom_site_aniso_U_33
_atom_site_aniso_U_23
_atom_site_aniso_U_13
_atom_site_aniso_U_12
Cs1 0.0491(4) 0.0583(5) 0.0717(5) 0.0020(6) 0.0053(4) -0.0042(3)
Cs2 0.0465(4) 0.0601(5) 0.0594(4) -0.0035(6) 0.0004(4) 0.0083(3)
O1 0.064(5) 0.041(4) 0.068(5) 0.001(5) 0.001(5) -0.002(4)
O2 0.143(10) 0.068(7) 0.076(8) -0.011(6) -0.020(8) 0.054(7)
N1 0.054(6) 0.043(5) 0.064(7) 0.002(5) 0.004(5) -0.006(5)
N2 0.056(5) 0.043(5) 0.048(6) 0.013(5) -0.003(5) 0.004(4)
C1 0.037(5) 0.035(5) 0.050(7) 0.006(5) 0.013(5) -0.001(4)
C3 0.068(9) 0.057(8) 0.061(9) -0.003(7) -0.004(8) 0.003(7)
C4 0.052(7) 0.070(9) 0.056(8) 0.007(6) -0.008(7) -0.008(6)
C5 0.050(7) 0.086(11) 0.066(9) 0.007(8) -0.004(7) -0.019(7)
C6 0.067(10) 0.122(17) 0.063(10) 0.022(11) 0.004(8) -0.009(11)
C7 0.080(11) 0.126(17) 0.046(8) 0.000(9) 0.010(8) 0.016(11)
C8 0.084(12) 0.081(11) 0.063(10) 0.001(8) 0.001(9) -0.004(9)
C9 0.064(8) 0.084(10) 0.046(7) -0.003(7) 0.010(6) -0.008(7)
C10 0.042(6) 0.043(6) 0.055(7) -0.003(5) 0.007(5) -0.004(5)
C11 0.058(7) 0.037(6) 0.071(9) -0.001(6) 0.013(7) 0.000(5)
C12 0.066(8) 0.052(7) 0.065(9) -0.010(7) -0.003(7) -0.004(6)
C13 0.062(8) 0.074(9) 0.056(8) -0.015(7) 0.003(7) 0.007(7)
C14 0.056(7) 0.045(7) 0.075(10) 0.001(7) 0.007(7) 0.003(6)
C15 0.044(6) 0.037(6) 0.066(8) 0.001(6) 0.005(6) 0.005(5)
C16 0.037(5) 0.044(6) 0.063(8) 0.003(7) -0.006(6) 0.001(4)
C18 0.056(7) 0.055(7) 0.041(7) -0.007(6) 0.000(6) -0.002(6)
C19 0.048(6) 0.058(7) 0.047(7) -0.017(6) 0.005(5) 0.002(6)
C20 0.043(6) 0.071(9) 0.050(7) -0.001(6) 0.001(5) -0.020(6)
C21 0.060(8) 0.069(9) 0.049(7) 0.005(6) 0.005(6) -0.012(7)
C22 0.061(8) 0.091(11) 0.045(7) 0.005(7) -0.002(6) 0.001(8)
C23 0.050(7) 0.094(11) 0.051(7) 0.005(7) -0.004(6) -0.012(7)
C24 0.048(7) 0.061(8) 0.064(8) 0.000(7) 0.001(6) -0.016(6)
C25 0.034(5) 0.049(7) 0.051(7) 0.000(5) -0.007(5) -0.009(5)
C26 0.063(7) 0.049(7) 0.040(6) 0.006(5) -0.008(6) 0.011(6)
C27 0.062(8) 0.059(8) 0.045(7) 0.000(6) -0.001(6) 0.007(6)
C28 0.066(8) 0.067(9) 0.050(7) 0.009(6) 0.015(6) -0.005(7)
C29 0.115(13) 0.062(8) 0.049(7) 0.014(7) -0.001(8) -0.010(9)
C30 0.085(10) 0.039(6) 0.058(8) 0.005(6) -0.007(7) -0.010(6)

loop_
_atom_type_symbol
_atom_type_description
_atom_type_scat_dispersion_real
_atom_type_scat_dispersion_imag
_atom_type_scat_source
Cs Cs -0.7457 7.9052 'International Tables Vol C Tables 4.2.6.8 and 6.1.1.4'
O O 0.0492 0.0322 'International Tables Vol C Tables 4.2.6.8 and 6.1.1.4'
N N 0.0311 0.0180 'International Tables Vol C Tables 4.2.6.8 and 6.1.1.4'
C C 0.0181 0.0091 'International Tables Vol C Tables 4.2.6.8 and 6.1.1.4'
H H 0.0000 0.0000 'International Tables Vol C Tables 4.2.6.8 and 6.1.1.4'

loop_
_geom_angle_atom_site_label_1
_geom_angle_atom_site_label_2
_geom_angle_atom_site_label_3
_geom_angle
_geom_angle_site_symmetry_1
_geom_angle_site_symmetry_3
_geom_angle_publ_flag
O1 Cs1 O2 90.8(3) . . ?
O1 Cs1 N1 78.4(3) . 1_545 ?
O1 Cs1 N2 144.2(3) . 1_545 ?
O1 Cs1 C1 16.7(2) . . ?
O1 Cs1 C4 90.6(3) . 1_545 ?
O1 Cs1 C5 112.6(3) . 1_545 ?
O1 Cs1 C6 116.3(4) . 1_545 ?
O1 Cs1 C9 75.8(3) . 1_545 ?
O1 Cs1 C16 157.2(3) . 1_545 ?
O1 Cs1 C18 123.4(3) . 1_545 ?
O1 Cs1 C26 161.0(3) . 1_545 ?
O2 Cs1 N1 167.1(3) . 1_545 ?
O2 Cs1 N2 82.4(3) . 1_545 ?
O2 Cs1 C1 74.3(3) . . ?
O2 Cs1 C4 146.5(4) . 1_545 ?
O2 Cs1 C5 134.6(4) . 1_545 ?
O2 Cs1 C6 112.4(4) . 1_545 ?
O2 Cs1 C9 129.9(4) . 1_545 ?
O2 Cs1 C16 98.6(4) . 1_545 ?
O2 Cs1 C18 89.5(3) . 1_545 ?
O2 Cs1 C26 74.1(3) . 1_545 ?
N1 Cs1 C1 95.1(2) 1_545 . ?
N1 Cs1 C4 42.3(3) 1_545 1_545 ?
N1 Cs1 C5 57.5(3) 1_545 1_545 ?
N1 Cs1 C6 79.2(4) 1_545 1_545 ?
N1 Cs1 C9 54.7(3) 1_545 1_545 ?
N1 Cs1 C16 89.0(3) 1_545 1_545 ?
N1 Cs1 C18 90.4(3) 1_545 1_545 ?
N1 Cs1 C26 117.8(3) 1_545 1_545 ?
N2 Cs1 N1 102.1(3) 1_545 1_545 ?
N2 Cs1 C1 139.8(3) 1_545 . ?
N2 Cs1 C4 114.0(3) 1_545 1_545 ?
N2 Cs1 C5 96.4(3) 1_545 1_545 ?
N2 Cs1 C6 98.7(4) 1_545 1_545 ?
N2 Cs1 C9 133.9(3) 1_545 1_545 ?
N2 Cs1 C16 21.7(3) 1_545 1_545 ?
N2 Cs1 C18 22.5(3) 1_545 1_545 ?
N2 Cs1 C26 46.7(3) 1_545 1_545 ?
C1 Cs1 C9 85.3(3) . 1_545 ?
C1 Cs1 C18 124.0(3) . 1_545 ?
C1 Cs1 C26 145.5(3) . 1_545 ?
C4 Cs1 C1 103.1(3) 1_545 . ?
C4 Cs1 C6 39.3(4) 1_545 1_545 ?
C4 Cs1 C9 21.3(3) 1_545 1_545 ?
C4 Cs1 C16 92.8(3) 1_545 1_545 ?
C4 Cs1 C18 117.0(3) 1_545 1_545 ?
C4 Cs1 C26 95.6(3) 1_545 1_545 ?
C5 Cs1 C1 123.2(3) 1_545 . ?
C5 Cs1 C4 22.9(3) 1_545 1_545 ?
C5 Cs1 C6 22.6(4) 1_545 1_545 ?
C5 Cs1 C9 37.9(3) 1_545 1_545 ?
C5 Cs1 C16 74.8(3) 1_545 1_545 ?
C5 Cs1 C18 106.4(3) 1_545 1_545 ?
C5 Cs1 C26 72.7(3) 1_545 1_545 ?
C6 Cs1 C1 120.2(4) 1_545 . ?
C6 Cs1 C9 43.2(4) 1_545 1_545 ?
C6 Cs1 C18 115.6(4) 1_545 1_545 ?
C6 Cs1 C26 61.5(3) 1_545 1_545 ?
C16 Cs1 C1 160.5(3) 1_545 . ?
C16 Cs1 C6 79.3(4) 1_545 1_545 ?
C16 Cs1 C9 112.3(3) 1_545 1_545 ?
C16 Cs1 C18 36.8(3) 1_545 1_545 ?
C16 Cs1 C26 40.5(3) 1_545 1_545 ?
C18 Cs1 C9 138.2(3) 1_545 1_545 ?
C18 Cs1 C26 69.1(3) 1_545 1_545 ?
C26 Cs1 C9 104.7(3) 1_545 1_545 ?
O1 Cs2 O2 164.6(3) 3_465 1_565 ?
O1 Cs2 N1 78.7(3) 3_465 3_475 ?
O1 Cs2 N2 93.5(2) 3_465 . ?
O1 Cs2 C3 90.9(3) 3_465 3_475 ?
O1 Cs2 C16 160.3(3) 3_465 1_565 ?
O1 Cs2 C19 92.7(3) 3_465 . ?
O1 Cs2 C20 111.5(3) 3_465 . ?
O1 Cs2 C21 108.8(3) 3_465 . ?
O1 Cs2 C22 89.4(3) 3_465 . ?
O1 Cs2 C23 71.5(3) 3_465 . ?
O1 Cs2 C24 72.3(3) 3_465 . ?
O2 Cs2 N1 107.2(3) 1_565 3_475 ?
O2 Cs2 N2 77.4(3) 1_565 . ?
O2 Cs2 C3 90.3(3) 1_565 3_475 ?
O2 Cs2 C16 21.4(3) 1_565 1_565 ?
O2 Cs2 C19 88.7(3) 1_565 . ?
O2 Cs2 C20 74.0(3) 1_565 . ?
O2 Cs2 C21 81.6(3) 1_565 . ?
O2 Cs2 C22 102.3(3) 1_565 . ?
O2 Cs2 C23 117.6(3) 1_565 . ?
O2 Cs2 C24 111.1(3) 1_565 . ?
N1 Cs2 N2 165.3(3) 3_475 . ?
N1 Cs2 C3 23.1(3) 3_475 3_475 ?
N1 Cs2 C16 85.9(3) 3_475 1_565 ?
N1 Cs2 C19 149.9(3) 3_475 . ?
N1 Cs2 C20 138.0(3) 3_475 . ?
N1 Cs2 C21 116.8(3) 3_475 . ?
N1 Cs2 C22 105.6(3) 3_475 . ?
N1 Cs2 C23 111.4(3) 3_475 . ?
N1 Cs2 C24 131.1(3) 3_475 . ?
N2 Cs2 C3 147.3(3) . 3_475 ?
N2 Cs2 C16 98.6(3) . 1_565 ?
N2 Cs2 C19 41.7(3) . . ?
N2 Cs2 C20 56.5(3) . . ?
N2 Cs2 C21 77.4(3) . . ?
N2 Cs2 C22 86.7(3) . . ?
N2 Cs2 C23 77.3(3) . . ?
N2 Cs2 C24 56.0(3) . . ?
C3 Cs2 C21 131.1(3) 3_475 . ?
C3 Cs2 C22 125.8(3) 3_475 . ?
C16 Cs2 C3 70.6(3) 1_565 3_475 ?
C16 Cs2 C20 88.2(3) 1_565 . ?
C16 Cs2 C21 89.1(3) 1_565 . ?
C16 Cs2 C22 106.7(4) 1_565 . ?
C16 Cs2 C23 126.4(3) 1_565 . ?
C19 Cs2 C3 170.0(3) . 3_475 ?
C19 Cs2 C16 106.8(3) . 1_565 ?
C19 Cs2 C20 23.0(3) . . ?
C19 Cs2 C21 38.9(3) . . ?
C19 Cs2 C22 45.0(3) . . ?
C19 Cs2 C23 39.3(3) . . ?
C19 Cs2 C24 22.9(3) . . ?
C20 Cs2 C3 148.4(3) . 3_475 ?
C20 Cs2 C21 21.4(3) . . ?
C20 Cs2 C22 37.7(3) . . ?
C20 Cs2 C23 44.6(3) . . ?
C21 Cs2 C22 21.2(3) . . ?
C23 Cs2 C3 134.3(3) . 3_475 ?
C23 Cs2 C21 37.4(3) . . ?
C23 Cs2 C22 21.1(3) . . ?
C24 Cs2 C3 154.0(3) . 3_475 ?
C24 Cs2 C16 127.4(3) . 1_565 ?
C24 Cs2 C20 39.2(3) . . ?
C24 Cs2 C21 44.2(3) . . ?
C24 Cs2 C22 37.6(4) . . ?
C24 Cs2 C23 21.7(3) . . ?
Cs1 O1 Cs2 107.6(3) . 3_565 ?
C1 O1 Cs1 122.8(7) . . ?
C1 O1 Cs2 128.2(7) . 3_565 ?
Cs1 O2 Cs2 104.8(4) . 1_545 ?
C16 O2 Cs1 159.7(11) . . ?
C16 O2 Cs2 93.7(9) . 1_545 ?
Cs2 N1 Cs1 93.0(3) 3_575 1_565 ?
C1 N1 Cs1 115.4(8) . 1_565 ?
C1 N1 Cs2 124.1(9) . 3_575 ?
C1 N1 C3 114.9(11) . . ?
C3 N1 Cs1 109.3(8) . 1_565 ?
C3 N1 Cs2 97.0(8) . 3_575 ?
Cs1 N2 Cs2 95.5(3) 1_565 . ?
C16 N2 Cs1 90.9(7) . 1_565 ?
C16 N2 Cs2 137.6(9) . . ?
C16 N2 C18 113.6(11) . . ?
C18 N2 Cs1 99.5(7) . 1_565 ?
C18 N2 Cs2 106.5(7) . . ?
Cs1 C1 Cs2 76.3(2) . 3_565 ?
O1 C1 Cs1 40.5(6) . . ?
O1 C1 Cs2 36.6(5) . 3_565 ?
O1 C1 C10 114.7(11) . . ?
N1 C1 Cs1 118.8(8) . . ?
N1 C1 Cs2 111.4(8) . 3_565 ?
N1 C1 O1 128.4(13) . . ?
N1 C1 C10 116.9(10) . . ?
C10 C1 Cs1 107.3(7) . . ?
C10 C1 Cs2 119.9(7) . 3_565 ?
Cs2 C3 H3A 59.3 3_575 . ?
Cs2 C3 H3B 152.8 3_575 . ?
N1 C3 Cs2 59.9(7) . 3_575 ?
N1 C3 H3A 109.7 . . ?
N1 C3 H3B 109.7 . . ?
N1 C3 C4 110.0(11) . . ?
H3A C3 H3B 108.2 . . ?
C4 C3 Cs2 97.5(9) . 3_575 ?
C4 C3 H3A 109.7 . . ?
C4 C3 H3B 109.7 . . ?
C3 C4 Cs1 97.8(8) . 1_565 ?
C5 C4 Cs1 76.2(9) . 1_565 ?
C5 C4 C3 119.8(14) . . ?
C5 C4 C9 118.8(15) . . ?
C9 C4 Cs1 91.7(9) . 1_565 ?
C9 C4 C3 121.3(13) . . ?
Cs1 C5 H5 101.9 1_565 . ?
C4 C5 Cs1 80.9(9) . 1_565 ?
C4 C5 H5 120.0 . . ?
C4 C5 C6 120.1(16) . . ?
C6 C5 Cs1 87.3(11) . 1_565 ?
C6 C5 H5 120.0 . . ?
Cs1 C6 H6 109.9 1_565 . ?
C5 C6 Cs1 70.2(10) . 1_565 ?
C5 C6 H6 119.5 . . ?
C7 C6 Cs1 90.3(11) . 1_565 ?
C7 C6 C5 120.9(16) . . ?
C7 C6 H6 119.5 . . ?
Cs1 C7 H7 117.8 1_565 . ?
C6 C7 Cs1 69.1(10) . 1_565 ?
C6 C7 H7 120.8 . . ?
C6 C7 C8 118.3(18) . . ?
C8 C7 Cs1 83.0(10) . 1_565 ?
C8 C7 H7 120.8 . . ?
C7 C8 H8 119.9 . . ?
C9 C8 C7 120.3(18) . . ?
C9 C8 H8 119.9 . . ?
Cs1 C9 Cs2 76.3(3) 1_565 3_575 ?
Cs1 C9 H9 116.1 1_565 . ?
Cs2 C9 H9 41.1 3_575 . ?
C4 C9 Cs1 67.0(8) . 1_565 ?
C4 C9 Cs2 95.1(9) . 3_575 ?
C4 C9 H9 119.3 . . ?
C8 C9 Cs1 87.8(10) . 1_565 ?
C8 C9 Cs2 130.3(12) . 3_575 ?
C8 C9 C4 121.5(15) . . ?
C8 C9 H9 119.3 . . ?
C11 C10 C1 120.3(12) . . ?
C11 C10 C15 116.2(13) . . ?
C15 C10 C1 123.4(12) . . ?
C10 C11 H11 118.7 . . ?
C12 C11 C10 122.6(13) . . ?
C12 C11 H11 118.7 . . ?
C11 C12 H12 119.6 . . ?
C11 C12 C13 120.8(14) . . ?
C13 C12 H12 119.6 . . ?
C12 C13 H13 121.5 . . ?
C14 C13 C12 117.0(15) . . ?
C14 C13 H13 121.5 . . ?
C13 C14 H14 118.9 . . ?
C15 C14 C13 122.2(14) . . ?
C15 C14 H14 118.9 . . ?
Cs1 C15 H15 57.2 1_565 . ?
C10 C15 Cs1 90.9(8) . 1_565 ?
C10 C15 H15 119.4 . . ?
C14 C15 Cs1 121.1(8) . 1_565 ?
C14 C15 C10 121.2(13) . . ?
C14 C15 H15 119.4 . . ?
Cs1 C16 Cs2 162.7(5) 1_565 1_545 ?
O2 C16 Cs1 113.8(9) . 1_565 ?
O2 C16 Cs2 64.9(8) . 1_545 ?
O2 C16 N2 129.0(15) . . ?
O2 C16 C25 115.4(13) . . ?
N2 C16 Cs1 67.4(7) . 1_565 ?
N2 C16 Cs2 99.3(8) . 1_545 ?
N2 C16 C25 115.6(11) . . ?
C25 C16 Cs1 90.4(7) . 1_565 ?
C25 C16 Cs2 105.8(7) . 1_545 ?
Cs1 C18 H18A 141.4 1_565 . ?
Cs1 C18 H18B 55.2 1_565 . ?
N2 C18 Cs1 58.1(6) . 1_565 ?
N2 C18 H18A 109.7 . . ?
N2 C18 H18B 109.7 . . ?
N2 C18 C19 109.6(10) . . ?
H18A C18 H18B 108.2 . . ?
C19 C18 Cs1 108.8(8) . 1_565 ?
C19 C18 H18A 109.7 . . ?
C19 C18 H18B 109.7 . . ?
C18 C19 Cs2 102.1(7) . . ?
C20 C19 Cs2 83.7(7) . . ?
C20 C19 C18 121.1(12) . . ?
C24 C19 Cs2 81.6(8) . . ?
C24 C19 C18 121.6(13) . . ?
C24 C19 C20 117.3(13) . . ?
Cs2 C20 H20 110.8 . . ?
C19 C20 Cs2 73.3(7) . . ?
C19 C20 H20 119.6 . . ?
C21 C20 Cs2 86.3(8) . . ?
C21 C20 C19 120.8(12) . . ?
C21 C20 H20 119.6 . . ?
Cs2 C21 H21 117.7 . . ?
C20 C21 Cs2 72.3(8) . . ?
C20 C21 H21 120.0 . . ?
C20 C21 C22 120.0(13) . . ?
C22 C21 Cs2 80.8(9) . . ?
C22 C21 H21 120.0 . . ?
Cs2 C22 H22 117.0 . . ?
C21 C22 Cs2 78.0(9) . . ?
C21 C22 H22 119.9 . . ?
C23 C22 Cs2 75.9(9) . . ?
C23 C22 C21 120.2(15) . . ?
C23 C22 H22 119.9 . . ?
Cs2 C23 H23 115.3 . . ?
C22 C23 Cs2 83.0(9) . . ?
C22 C23 H23 120.2 . . ?
C24 C23 Cs2 72.0(9) . . ?
C24 C23 C22 119.5(13) . . ?
C24 C23 H23 120.2 . . ?
Cs2 C24 H24 109.0 . . ?
C19 C24 Cs2 75.5(8) . . ?
C19 C24 H24 118.9 . . ?
C23 C24 Cs2 86.3(9) . . ?
C23 C24 C19 122.1(13) . . ?
C23 C24 H24 118.9 . . ?
C16 C25 Cs1 66.3(6) . 1_565 ?
C26 C25 Cs1 77.0(8) . 1_565 ?
C26 C25 C16 122.4(11) . . ?
C26 C25 C30 117.4(13) . . ?
C30 C25 Cs1 131.6(9) . 1_565 ?
C30 C25 C16 120.1(12) . . ?
Cs1 C26 Cs2 79.5(2) 1_565 . ?
Cs1 C26 H26 60.0 1_565 . ?
Cs2 C26 H26 24.6 . . ?
C25 C26 Cs1 82.2(8) . 1_565 ?
C25 C26 Cs2 112.0(8) . . ?
C25 C26 H26 119.1 . . ?
C25 C26 C27 121.8(13) . . ?
C27 C26 Cs1 128.4(10) . 1_565 ?
C27 C26 Cs2 120.7(9) . . ?
C27 C26 H26 119.1 . . ?
C26 C27 H27 120.2 . . ?
C28 C27 C26 119.6(13) . . ?
C28 C27 H27 120.2 . . ?
C27 C28 H28 120.4 . . ?
C29 C28 C27 119.2(14) . . ?
C29 C28 H28 120.4 . . ?
C28 C29 H29 119.6 . . ?
C28 C29 C30 120.7(14) . . ?
C30 C29 H29 119.6 . . ?
C25 C30 H30 119.4 . . ?
C29 C30 C25 121.2(14) . . ?
C29 C30 H30 119.4 . . ?

loop_
_geom_bond_atom_site_label_1
_geom_bond_atom_site_label_2
_geom_bond_distance
_geom_bond_site_symmetry_2
_geom_bond_publ_flag
Cs1 O1 2.923(9) . ?
Cs1 O2 2.984(10) . ?
Cs1 N1 3.271(12) 1_545 ?
Cs1 N2 3.260(11) 1_545 ?
Cs1 C1 3.781(11) . ?
Cs1 C4 3.502(14) 1_545 ?
Cs1 C5 3.445(16) 1_545 ?
Cs1 C6 3.658(17) 1_545 ?
Cs1 C9 3.803(15) 1_545 ?
Cs1 C16 3.529(12) 1_545 ?
Cs1 C18 3.789(13) 1_545 ?
Cs1 C26 3.792(14) 1_545 ?
Cs2 O1 2.933(9) 3_465 ?
Cs2 O2 3.211(15) 1_565 ?
Cs2 N1 3.244(11) 3_475 ?
Cs2 N2 3.370(10) . ?
Cs2 C3 3.720(16) 3_475 ?
Cs2 C16 3.538(12) 1_565 ?
Cs2 C19 3.448(12) . ?
Cs2 C20 3.578(13) . ?
Cs2 C21 3.749(14) . ?
Cs2 C22 3.784(15) . ?
Cs2 C23 3.697(15) . ?
Cs2 C24 3.523(14) . ?
O1 Cs2 2.933(8) 3_565 ?
O1 C1 1.290(13) . ?
O2 Cs2 3.211(15) 1_545 ?
O2 C16 1.295(15) . ?
N1 Cs1 3.271(12) 1_565 ?
N1 Cs2 3.244(11) 3_575 ?
N1 C1 1.283(16) . ?
N1 C3 1.469(19) . ?
N2 Cs1 3.260(10) 1_565 ?
N2 C16 1.303(16) . ?
N2 C18 1.468(17) . ?
C1 Cs2 3.866(11) 3_565 ?
C1 C10 1.509(18) . ?
C3 Cs2 3.720(16) 3_575 ?
C3 H3A 0.9800 . ?
C3 H3B 0.9800 . ?
C3 C4 1.52(2) . ?
C4 Cs1 3.502(14) 1_565 ?
C4 C5 1.38(2) . ?
C4 C9 1.38(2) . ?
C5 Cs1 3.445(16) 1_565 ?
C5 H5 0.9400 . ?
C5 C6 1.41(3) . ?
C6 Cs1 3.658(17) 1_565 ?
C6 H6 0.9400 . ?
C6 C7 1.38(3) . ?
C7 Cs1 3.915(17) 1_565 ?
C7 H7 0.9400 . ?
C7 C8 1.40(2) . ?
C8 H8 0.9400 . ?
C8 C9 1.38(2) . ?
C9 Cs1 3.803(15) 1_565 ?
C9 Cs2 3.845(14) 3_575 ?
C9 H9 0.9400 . ?
C10 C11 1.397(19) . ?
C10 C15 1.398(18) . ?
C11 H11 0.9400 . ?
C11 C12 1.37(2) . ?
C12 H12 0.9400 . ?
C12 C13 1.40(2) . ?
C13 H13 0.9400 . ?
C13 C14 1.38(2) . ?
C14 H14 0.9400 . ?
C14 C15 1.37(2) . ?
C15 Cs1 3.827(13) 1_565 ?
C15 H15 0.9400 . ?
C16 Cs1 3.529(12) 1_565 ?
C16 Cs2 3.538(12) 1_545 ?
C16 C25 1.525(19) . ?
C18 Cs1 3.789(13) 1_565 ?
C18 H18A 0.9800 . ?
C18 H18B 0.9800 . ?
C18 C19 1.504(19) . ?
C19 C20 1.404(18) . ?
C19 C24 1.388(18) . ?
C20 H20 0.9400 . ?
C20 C21 1.37(2) . ?
C21 H21 0.9400 . ?
C21 C22 1.387(19) . ?
C22 H22 0.9400 . ?
C22 C23 1.37(2) . ?
C23 H23 0.9400 . ?
C23 C24 1.37(2) . ?
C24 H24 0.9400 . ?
C25 Cs1 3.856(12) 1_565 ?
C25 C26 1.379(18) . ?
C25 C30 1.383(18) . ?
C26 Cs1 3.792(14) 1_565 ?
C26 H26 0.9400 . ?
C26 C27 1.381(18) . ?
C27 H27 0.9400 . ?
C27 C28 1.381(19) . ?
C28 H28 0.9400 . ?
C28 C29 1.37(2) . ?
C29 H29 0.9400 . ?
C29 C30 1.38(2) . ?
C30 H30 0.9400 . ?

loop_
_geom_torsion_atom_site_label_1
_geom_torsion_atom_site_label_2
_geom_torsion_atom_site_label_3
_geom_torsion_atom_site_label_4
_geom_torsion
_geom_torsion_site_symmetry_1
_geom_torsion_site_symmetry_2
_geom_torsion_site_symmetry_3
_geom_torsion_site_symmetry_4
_geom_torsion_publ_flag
Cs1 O1 C1 Cs2 164.6(15) . . . 3_565 ?
Cs1 O1 C1 N1 91.2(14) . . . . ?
Cs1 O1 C1 C10 -87.9(11) . . . . ?
Cs1 O2 C16 Cs1 43(4) . . . 1_565 ?
Cs1 O2 C16 Cs2 -156(3) . . . 1_545 ?
Cs1 O2 C16 N2 123(3) . . . . ?
Cs1 O2 C16 C25 -59(4) . . . . ?
Cs1 N1 C1 Cs1 -81.4(8) 1_565 . . . ?
Cs1 N1 C1 Cs2 -167.1(3) 1_565 . . 3_565 ?
Cs1 N1 C1 O1 -129.3(11) 1_565 . . . ?
Cs1 N1 C1 C10 49.8(12) 1_565 . . . ?
Cs1 N1 C3 Cs2 -95.6(5) 1_565 . . 3_575 ?
Cs1 N1 C3 C4 -8.5(13) 1_565 . . . ?
Cs1 N2 C16 Cs2 -168.3(3) 1_565 . . 1_545 ?
Cs1 N2 C16 O2 -103.1(15) 1_565 . . . ?
Cs1 N2 C16 C25 79.1(9) 1_565 . . . ?
Cs1 N2 C18 C19 -100.4(10) 1_565 . . . ?
Cs1 C1 C10 C11 -27.6(12) . . . . ?
Cs1 C1 C10 C15 153.9(10) . . . . ?
Cs1 C4 C5 C6 -81.4(15) 1_565 . . . ?
Cs1 C4 C9 Cs2 -72.8(4) 1_565 . . 3_575 ?
Cs1 C4 C9 C8 72.0(16) 1_565 . . . ?
Cs1 C5 C6 C7 -77.8(17) 1_565 . . . ?
Cs1 C6 C7 C8 -69.3(16) 1_565 . . . ?
Cs1 C7 C8 C9 -59.6(16) 1_565 . . . ?
Cs1 C16 C25 C26 55.2(11) 1_565 . . . ?
Cs1 C16 C25 C30 -125.7(11) 1_565 . . . ?
Cs1 C18 C19 Cs2 -60.2(6) 1_565 . . . ?
Cs1 C18 C19 C20 29.8(14) 1_565 . . . ?
Cs1 C18 C19 C24 -147.6(10) 1_565 . . . ?
Cs1 C25 C26 Cs2 75.3(5) 1_565 . . . ?
Cs1 C25 C26 C27 -130.8(13) 1_565 . . . ?
Cs1 C25 C30 C29 99.0(18) 1_565 . . . ?
Cs1 C26 C27 C28 -107.1(15) 1_565 . . . ?
Cs2 O1 C1 Cs1 -164.6(15) 3_565 . . . ?
Cs2 O1 C1 N1 -73.4(17) 3_565 . . . ?
Cs2 O1 C1 C10 107.5(11) 3_565 . . . ?
Cs2 O2 C16 Cs1 -161.0(5) 1_545 . . 1_565 ?
Cs2 O2 C16 N2 -81.4(14) 1_545 . . . ?
Cs2 O2 C16 C25 96.4(10) 1_545 . . . ?
Cs2 N1 C1 Cs1 165.6(4) 3_575 . . . ?
Cs2 N1 C1 Cs2 79.9(9) 3_575 . . 3_565 ?
Cs2 N1 C1 O1 117.7(12) 3_575 . . . ?
Cs2 N1 C1 C10 -63.2(13) 3_575 . . . ?
Cs2 N1 C3 C4 87.1(11) 3_575 . . . ?
Cs2 N2 C16 Cs1 -99.2(11) . . . 1_565 ?
Cs2 N2 C16 Cs2 92.5(11) . . . 1_545 ?
Cs2 N2 C16 O2 157.7(11) . . . . ?
Cs2 N2 C16 C25 -20.1(18) . . . . ?
Cs2 N2 C18 Cs1 98.7(5) . . . 1_565 ?
Cs2 N2 C18 C19 -1.8(12) . . . . ?
Cs2 C1 C10 C11 56.2(13) 3_565 . . . ?
Cs2 C1 C10 C15 -122.2(11) 3_565 . . . ?
Cs2 C3 C4 Cs1 68.2(5) 3_575 . . 1_565 ?
Cs2 C3 C4 C5 146.8(12) 3_575 . . . ?
Cs2 C3 C4 C9 -28.6(15) 3_575 . . . ?
Cs2 C16 C25 Cs1 -173.9(5) 1_545 . . 1_565 ?
Cs2 C16 C25 C26 -118.7(11) 1_545 . . . ?
Cs2 C16 C25 C30 60.4(12) 1_545 . . . ?
Cs2 C19 C20 C21 -75.2(13) . . . . ?
Cs2 C19 C24 C23 76.1(14) . . . . ?
Cs2 C20 C21 C22 -67.8(14) . . . . ?
Cs2 C21 C22 C23 -65.7(14) . . . . ?
Cs2 C22 C23 C24 -64.7(14) . . . . ?
Cs2 C23 C24 C19 -70.3(13) . . . . ?
Cs2 C26 C27 C28 151.4(11) . . . . ?
O1 C1 C10 C11 15.2(16) . . . . ?
O1 C1 C10 C15 -163.2(12) . . . . ?
O2 C16 C25 Cs1 116.8(12) . . . 1_565 ?
O2 C16 C25 C26 172.0(12) . . . . ?
O2 C16 C25 C30 -8.9(18) . . . . ?
N1 C1 C10 C11 -164.0(12) . . . . ?
N1 C1 C10 C15 17.6(17) . . . . ?
N1 C3 C4 Cs1 7.5(12) . . . 1_565 ?
N1 C3 C4 C5 86.1(17) . . . . ?
N1 C3 C4 C9 -89.3(17) . . . . ?
N2 C16 C25 Cs1 -65.1(9) . . . 1_565 ?
N2 C16 C25 C26 -9.8(17) . . . . ?
N2 C16 C25 C30 169.2(12) . . . . ?
N2 C18 C19 Cs2 1.7(11) . . . . ?
N2 C18 C19 C20 91.6(14) . . . . ?
N2 C18 C19 C24 -85.8(15) . . . . ?
C1 N1 C3 Cs2 132.8(13) . . . 3_575 ?
C1 N1 C3 C4 -140.1(12) . . . . ?
C1 C10 C11 C12 -178.0(12) . . . . ?
C1 C10 C15 Cs1 -55.0(11) . . . 1_565 ?
C1 C10 C15 C14 177.2(12) . . . . ?
C3 N1 C1 Cs1 47.2(14) . . . . ?
C3 N1 C1 Cs2 -38.5(14) . . . 3_565 ?
C3 N1 C1 O1 -1(2) . . . . ?
C3 N1 C1 C10 178.4(11) . . . . ?
C3 C4 C5 Cs1 -91.2(12) . . . 1_565 ?
C3 C4 C5 C6 -172.6(15) . . . . ?
C3 C4 C9 Cs1 100.2(13) . . . 1_565 ?
C3 C4 C9 Cs2 27.5(14) . . . 3_575 ?
C3 C4 C9 C8 172.2(15) . . . . ?
C4 C5 C6 Cs1 77.8(14) . . . 1_565 ?
C4 C5 C6 C7 0(3) . . . . ?
C5 C4 C9 Cs1 -75.2(13) . . . 1_565 ?
C5 C4 C9 Cs2 -148.0(12) . . . 3_575 ?
C5 C4 C9 C8 -3(2) . . . . ?
C5 C6 C7 Cs1 66.9(15) . . . 1_565 ?
C5 C6 C7 C8 -2(3) . . . . ?
C6 C7 C8 C9 2(3) . . . . ?
C7 C8 C9 Cs1 61.9(16) . . . 1_565 ?
C7 C8 C9 Cs2 131.8(15) . . . 3_575 ?
C7 C8 C9 C4 1(3) . . . . ?
C9 C4 C5 Cs1 84.3(13) . . . 1_565 ?
C9 C4 C5 C6 3(2) . . . . ?
C10 C11 C12 C13 0(2) . . . . ?
C11 C10 C15 Cs1 126.5(10) . . . 1_565 ?
C11 C10 C15 C14 -1.3(18) . . . . ?
C11 C12 C13 C14 0(2) . . . . ?
C12 C13 C14 C15 -1(2) . . . . ?
C13 C14 C15 Cs1 -111.1(13) . . . 1_565 ?
C13 C14 C15 C10 2(2) . . . . ?
C15 C10 C11 C12 0.5(19) . . . . ?
C16 N2 C18 Cs1 -95.2(10) . . . 1_565 ?
C16 N2 C18 C19 164.4(11) . . . . ?
C16 C25 C26 Cs1 -50.5(10) . . . 1_565 ?
C16 C25 C26 Cs2 24.8(14) . . . . ?
C16 C25 C26 C27 178.7(12) . . . . ?
C16 C25 C30 C29 -177.2(15) . . . . ?
C18 N2 C16 Cs1 100.7(10) . . . 1_565 ?
C18 N2 C16 Cs2 -67.6(10) . . . 1_545 ?
C18 N2 C16 O2 -2(2) . . . . ?
C18 N2 C16 C25 179.8(11) . . . . ?
C18 C19 C20 Cs2 -100.4(11) . . . . ?
C18 C19 C20 C21 -175.5(12) . . . . ?
C18 C19 C24 Cs2 99.1(11) . . . . ?
C18 C19 C24 C23 175.2(13) . . . . ?
C19 C20 C21 Cs2 68.1(11) . . . . ?
C19 C20 C21 C22 0(2) . . . . ?
C20 C19 C24 Cs2 -78.4(11) . . . . ?
C20 C19 C24 C23 -2(2) . . . . ?
C20 C21 C22 Cs2 63.3(13) . . . . ?
C20 C21 C22 C23 -2(2) . . . . ?
C21 C22 C23 Cs2 66.8(14) . . . . ?
C21 C22 C23 C24 2(2) . . . . ?
C22 C23 C24 Cs2 70.7(14) . . . . ?
C22 C23 C24 C19 0(2) . . . . ?
C24 C19 C20 Cs2 77.1(11) . . . . ?
C24 C19 C20 C21 2.0(19) . . . . ?
C25 C26 C27 C28 0(2) . . . . ?
C26 C25 C30 C29 2(2) . . . . ?
C26 C27 C28 C29 -1(2) . . . . ?
C27 C28 C29 C30 2(3) . . . . ?
C28 C29 C30 C25 -3(3) . . . . ?
C30 C25 C26 Cs1 130.4(11) . . . 1_565 ?
C30 C25 C26 Cs2 -154.3(10) . . . . ?
C30 C25 C26 C27 -0.4(19) . . . . ?

loop_
_twin_individual_id
_twin_individual_mass_fraction_refined
1 0.522(15)
2 0.478(15)
